data_1536541
loop_
_publ_author_name
'Drewes, D.'
'Limanski, E.M.'
'Piepenbrink, M.'
'Krebs, B.'

_publ_section_title
;
 Neue Heteropolyanionen des Wolframs mit Vanadium(IV) als Heteroatom
;
_journal_name_full 'Zeitschrift fuer Anorganische und Allgemeine Chemie'
_journal_page_first 58
_journal_page_last 62
_journal_volume 630
_journal_year 2004
_chemical_formula_sum 'As2 H58 K6.6 Na5.4 O98 V3 W18'
_chemical_name_systematic 'Na5.4 K6.6 ((V O)3 (As W9 O33)2) (H2 O)29'
_space_group_IT_number 194
_symmetry_space_group_name_Hall '-P 6c 2c'
_symmetry_space_group_name_H-M 'P 63/m m c'
_cell_angle_alpha 90
_cell_angle_beta 90
_cell_angle_gamma 120
_cell_formula_units_Z 2
_cell_length_a 15.124
_cell_length_b 15.124
_cell_length_c 24.209
_cell_volume 4795.576
_citation_journal_id_ASTM ZAACAB
_cod_data_source_file Drewes_ZAACAB_2004_800.cif
_cod_data_source_block H58As2K6.6Na5.4O98V3W18
_cod_original_formula_sum 'H58 As2 K6.6 Na5.4 O98 V3 W18'
_cod_database_code 1536541

loop_
_symmetry_equiv_pos_as_xyz
x,y,z
x-y,x,z+1/2
-y,x-y,z
-x,-y,z+1/2
-x+y,-x,z
y,-x+y,z+1/2
-y,-x,-z+1/2
x-y,-y,-z
x,x-y,-z+1/2
y,x,-z
-x+y,y,-z+1/2
-x,-x+y,-z
-x,-y,-z
-x+y,-x,-z-1/2
y,-x+y,-z
x,y,-z-1/2
x-y,x,-z
-y,x-y,-z-1/2
y,x,z-1/2
-x+y,y,z
-x,-x+y,z-1/2
-y,-x,z
x-y,-y,z-1/2
x,x-y,z

loop_
_atom_site_label
_atom_site_type_symbol
_atom_site_fract_x
_atom_site_fract_y
_atom_site_fract_z
_atom_site_occupancy
_atom_site_U_iso_or_equiv
O11 O-2 0.0735 0.147 0.1166 1 0.0
V1 V+4 0.09546 0.54773 0.25 1 0.0
O6 O-2 0.0786 0.5393 0.1064 1 0.0
Na2 Na+1 0.147 0.0735 0.0586 0.4 0.0
O10 O-2 0.239 0.251 0.25 1 0.0
O2 O-2 0.217 0.6085 0.0013 1 0.0
O8 O-2 0.1369 0.4805 0.1953 1 0.0
K2 K+1 0.2452 0.1226 0.0911 0.6 0.0
As1 As+3 0.3333 0.6667 0.1402 1 0.0
W2 W+6 0.10514 0.43155 0.12472 1 0.0
O12 O-2 0 0 0 1 0.0
O16 O-2 0.585 0.17 0.14 0.5 0.0
Na1 Na+1 0.1879 0.3758 0.25 1 0.0
O7 O-2 0.1798 0.3596 0.1338 1 0.0
O18 O-2 0.6667 0.3333 0.112 0.5 0.0
O9 O-2 -0.0264 0.4868 0.25 1 0.0
O1 O-2 0.2253 0.4506 -0.0548 1 0.0
W1 W+6 0.25122 0.50244 0.00994 1 0.0
O4 O-2 0.274 0.548 0.1028 1 0.0
O15 O-2 0.462 0.231 0.148 0.33 0.0
O14 O-2 0.264 0.132 0.14 0.5 0.0
O13 O-2 0.2212 0.2212 0 1 0.0
K1 K+1 0.5 0.5 0 1 0.0
O17 O-2 0 0 0.25 1 0.0
O3 O-2 0.1217 0.421 0.0432 1 0.0
O5 O-2 -0.0158 0.3314 0.1303 1 0.0
